data_7000547
loop_
_publ_author_name
'Melero, Crist\'obal'
'Guijarro, Albert'
'Yus, Miguel'

_publ_section_title
;
 Structural characterization and bonding properties of lithium
 naphthalene radical anion, [Li+(TMEDA)2][C10H8&#x02D9;&#x2212;], and
 lithium naphthalene dianion [(Li+TMEDA)2C10H8&#x2212;2]
;
_journal_issue 8
_journal_name_full 'Dalton Transactions'
_journal_page_first 1286
_journal_paper_doi 10.1039/b821119c
_journal_year 2009
_chemical_formula_moiety 'C22 H40 Li N4'
_chemical_formula_sum 'C22 H40 Li N4'
_chemical_formula_weight 367.52
_chemical_name_systematic
;
?
;
_space_group_IT_number 15
_symmetry_cell_setting monoclinic
_symmetry_space_group_name_Hall '-C 2yc'
_symmetry_space_group_name_H-M 'C 1 2/c 1'
_atom_sites_solution_hydrogens geom
_atom_sites_solution_primary direct
_atom_sites_solution_secondary difmap
_audit_creation_method SHELXL-97
_cell_angle_alpha 90.00
_cell_angle_beta 107.232(2)
_cell_angle_gamma 90.00
_cell_formula_units_Z 4
_cell_length_a 15.6106(19)
_cell_length_b 9.2603(11)
_cell_length_c 16.937(2)
_cell_measurement_reflns_used 2641
_cell_measurement_temperature 173(1)
_cell_measurement_theta_max 24.8
_cell_measurement_theta_min 2.5
_cell_volume 2338.5(5)
_computing_cell_refinement 'Bruker SMART V5.625'
_computing_data_collection 'Bruker SMART V5.625'
_computing_data_reduction 'Bruker SAINT V6.28A'
_computing_molecular_graphics 'SHELXTL Rel. 6.12/V (Siemens, 1996)'
_computing_publication_material 'SHELX-97 (Sheldrick, 1997)'
_computing_structure_refinement 'SHELXL-97 (Sheldrick, 1997)'
_computing_structure_solution 'SHELXS-97 (Sheldrick, 1990)'
_diffrn_ambient_temperature 173(1)
_diffrn_measured_fraction_theta_full 1.000
_diffrn_measured_fraction_theta_max 1.000
_diffrn_measurement_device_type 'CCD area detector'
_diffrn_measurement_method 'phi and omega scans'
_diffrn_radiation_monochromator graphite
_diffrn_radiation_source 'fine-focus sealed tube'
_diffrn_radiation_type MoK\a
_diffrn_radiation_wavelength 0.71073
_diffrn_reflns_av_R_equivalents 0.0262
_diffrn_reflns_av_sigmaI/netI 0.0226
_diffrn_reflns_limit_h_max 18
_diffrn_reflns_limit_h_min -18
_diffrn_reflns_limit_k_max 11
_diffrn_reflns_limit_k_min -11
_diffrn_reflns_limit_l_max 20
_diffrn_reflns_limit_l_min -20
_diffrn_reflns_number 9464
_diffrn_reflns_theta_full 24.98
_diffrn_reflns_theta_max 24.98
_diffrn_reflns_theta_min 2.52
_exptl_absorpt_coefficient_mu 0.061
_exptl_absorpt_correction_T_max 0.976
_exptl_absorpt_correction_T_min 0.895
_exptl_absorpt_correction_type multi-scan
_exptl_absorpt_process_details 'Bruker/Siemens SADABS V2.03'
_exptl_crystal_colour 'dark red'
_exptl_crystal_density_diffrn 1.044
_exptl_crystal_density_method 'not measured'
_exptl_crystal_description block
_exptl_crystal_F_000 812
_exptl_crystal_size_max 0.5
_exptl_crystal_size_mid 0.4
_exptl_crystal_size_min 0.4
_refine_diff_density_max 0.616
_refine_diff_density_min -0.236
_refine_diff_density_rms 0.058
_refine_ls_extinction_method none
_refine_ls_goodness_of_fit_ref 1.095
_refine_ls_hydrogen_treatment constr
_refine_ls_matrix_type full
_refine_ls_number_parameters 127
_refine_ls_number_reflns 2057
_refine_ls_number_restraints 0
_refine_ls_restrained_S_all 1.095
_refine_ls_R_factor_all 0.0823
_refine_ls_R_factor_gt 0.0699
_refine_ls_shift/su_max 0.000
_refine_ls_shift/su_mean 0.000
_refine_ls_structure_factor_coef Fsqd
_refine_ls_weighting_details 'calc w=1/[\s^2^(Fo^2^)+(0.1461P)^2^+2.0075P] where P=(Fo^2^+2Fc^2^)/3'
_refine_ls_weighting_scheme calc
_refine_ls_wR_factor_gt 0.2165
_refine_ls_wR_factor_ref 0.2348
_reflns_number_gt 1673
_reflns_number_total 2057
_reflns_threshold_expression I>2\s(I)
_cod_data_source_file b821119c.txt
_cod_data_source_block Compound_1
_cod_original_sg_symbol_H-M 'C 2/c'
_cod_database_code 7000547

loop_
_symmetry_equiv_pos_as_xyz
'x, y, z'
'-x, y, -z+1/2'
'x+1/2, y+1/2, z'
'-x+1/2, y+1/2, -z+1/2'
'-x, -y, -z'
'x, -y, z-1/2'
'-x+1/2, -y+1/2, -z'
'x+1/2, -y+1/2, z-1/2'

loop_
_atom_site_label
_atom_site_type_symbol
_atom_site_fract_x
_atom_site_fract_y
_atom_site_fract_z
_atom_site_U_iso_or_equiv
_atom_site_adp_type
_atom_site_occupancy
_atom_site_symmetry_multiplicity
_atom_site_calc_flag
_atom_site_refinement_flags
_atom_site_disorder_assembly
_atom_site_disorder_group
Li1 Li 0.5000 0.0460(5) 0.2500 0.0276(10) Uani 1 2 d S . .
N1 N 0.43198(13) 0.2097(2) 0.29577(12) 0.0394(6) Uani 1 1 d . . .
C1 C 0.3429(2) 0.2238(4) 0.2387(2) 0.0650(9) Uani 1 1 d . . .
H1A H 0.3064 0.1446 0.2463 0.098 Uiso 1 1 calc R . .
H1B H 0.3463 0.2230 0.1831 0.098 Uiso 1 1 calc R . .
H1C H 0.3168 0.3131 0.2489 0.098 Uiso 1 1 calc R . .
C2 C 0.4254(2) 0.2007(3) 0.38015(16) 0.0542(8) Uani 1 1 d . . .
H2A H 0.3929 0.2828 0.3909 0.081 Uiso 1 1 calc R . .
H2B H 0.4845 0.1997 0.4187 0.081 Uiso 1 1 calc R . .
H2C H 0.3944 0.1138 0.3861 0.081 Uiso 1 1 calc R . .
C3 C 0.4859(2) 0.3392(3) 0.2885(2) 0.0600(8) Uani 1 1 d . . .
H3A H 0.5389 0.3432 0.3361 0.072 Uiso 1 1 calc R . .
H3B H 0.4507 0.4253 0.2892 0.072 Uiso 1 1 calc R . .
N2 N 0.57098(14) -0.1160(2) 0.33109(11) 0.0400(6) Uani 1 1 d . . .
C4 C 0.6619(2) -0.1348(4) 0.3270(2) 0.0693(10) Uani 1 1 d . . .
H4A H 0.6968 -0.0507 0.3491 0.104 Uiso 1 1 calc R . .
H4B H 0.6608 -0.1479 0.2705 0.104 Uiso 1 1 calc R . .
H4C H 0.6883 -0.2181 0.3587 0.104 Uiso 1 1 calc R . .
C5 C 0.5754(2) -0.1018(3) 0.41856(15) 0.0479(7) Uani 1 1 d . . .
H5A H 0.6065 -0.1834 0.4488 0.072 Uiso 1 1 calc R . .
H5B H 0.5158 -0.0979 0.4235 0.072 Uiso 1 1 calc R . .
H5C H 0.6070 -0.0148 0.4406 0.072 Uiso 1 1 calc R . .
C6 C 0.5144(2) -0.2448(3) 0.29639(16) 0.0532(8) Uani 1 1 d . . .
H6A H 0.4616 -0.2448 0.3155 0.064 Uiso 1 1 calc R . .
H6B H 0.5481 -0.3321 0.3165 0.064 Uiso 1 1 calc R . .
C7 C 0.73856(14) 0.1978(2) 0.52700(13) 0.0331(6) Uani 1 1 d . . .
C8 C 0.78729(16) 0.0670(3) 0.54245(15) 0.0413(6) Uani 1 1 d . . .
H8 H 0.7740 -0.0004 0.5778 0.050 Uiso 1 1 calc R . .
C9 C 0.85466(17) 0.0360(3) 0.50632(16) 0.0450(7) Uani 1 1 d . . .
H9 H 0.8848 -0.0519 0.5170 0.054 Uiso 1 1 calc R . .
C10 C 0.87681(16) 0.1356(3) 0.45468(15) 0.0433(7) Uani 1 1 d . . .
H10 H 0.9218 0.1150 0.4307 0.052 Uiso 1 1 calc R . .
C11 C 0.83122(16) 0.2672(3) 0.43883(15) 0.0410(6) Uani 1 1 d . . .
H11 H 0.8473 0.3340 0.4047 0.049 Uiso 1 1 calc R . .

loop_
_atom_site_aniso_label
_atom_site_aniso_U_11
_atom_site_aniso_U_22
_atom_site_aniso_U_33
_atom_site_aniso_U_23
_atom_site_aniso_U_13
_atom_site_aniso_U_12
Li1 0.029(2) 0.030(2) 0.024(2) 0.000 0.0086(19) 0.000
N1 0.0433(11) 0.0443(12) 0.0342(11) -0.0005(8) 0.0168(9) 0.0095(9)
C1 0.0509(17) 0.083(2) 0.0612(18) 0.0049(16) 0.0166(14) 0.0219(16)
C2 0.0695(18) 0.0592(18) 0.0420(15) -0.0051(12) 0.0287(13) 0.0100(14)
C3 0.0694(19) 0.0387(15) 0.085(2) -0.0136(14) 0.0429(17) -0.0043(13)
N2 0.0472(12) 0.0405(12) 0.0315(10) 0.0052(8) 0.0105(8) 0.0089(9)
C4 0.0573(18) 0.092(2) 0.0643(19) 0.0259(17) 0.0266(15) 0.0296(17)
C5 0.0581(16) 0.0505(16) 0.0320(13) 0.0042(11) 0.0084(11) -0.0001(12)
C6 0.0767(19) 0.0362(14) 0.0455(16) 0.0036(11) 0.0165(14) -0.0020(13)
C7 0.0317(11) 0.0350(12) 0.0287(11) -0.0048(9) 0.0032(9) -0.0043(9)
C8 0.0466(13) 0.0360(13) 0.0404(13) 0.0023(10) 0.0115(11) 0.0006(10)
C9 0.0442(14) 0.0402(14) 0.0467(14) -0.0047(11) 0.0075(11) 0.0104(11)
C10 0.0370(13) 0.0529(15) 0.0410(13) -0.0077(11) 0.0129(10) 0.0040(11)
C11 0.0404(13) 0.0471(14) 0.0385(13) 0.0017(10) 0.0162(10) -0.0013(11)

loop_
_atom_type_symbol
_atom_type_description
_atom_type_scat_dispersion_real
_atom_type_scat_dispersion_imag
_atom_type_scat_source
C C 0.0033 0.0016 'International Tables Vol C Tables 4.2.6.8 and 6.1.1.4'
H H 0.0000 0.0000 'International Tables Vol C Tables 4.2.6.8 and 6.1.1.4'
N N 0.0061 0.0033 'International Tables Vol C Tables 4.2.6.8 and 6.1.1.4'
Li Li -0.0003 0.0001 'International Tables Vol C Tables 4.2.6.8 and 6.1.1.4'

loop_
_geom_angle_atom_site_label_1
_geom_angle_atom_site_label_2
_geom_angle_atom_site_label_3
_geom_angle
_geom_angle_site_symmetry_1
_geom_angle_site_symmetry_3
_geom_angle_publ_flag
N2 Li1 N2 89.5(2) 2_655 . ?
N2 Li1 N1 121.42(8) 2_655 . ?
N2 Li1 N1 119.47(7) . . ?
N1 Li1 N1 89.0(2) 2_655 . ?
C1 N1 C2 109.0(2) . . ?
C1 N1 C3 109.1(2) . . ?
C2 N1 C3 109.3(2) . . ?
C1 N1 Li1 107.84(17) . . ?
C2 N1 Li1 120.18(17) . . ?
C3 N1 Li1 100.86(17) . . ?
N1 C1 H1A 109.5 . . ?
N1 C1 H1B 109.5 . . ?
H1A C1 H1B 109.5 . . ?
N1 C1 H1C 109.5 . . ?
H1A C1 H1C 109.5 . . ?
H1B C1 H1C 109.5 . . ?
N1 C2 H2A 109.5 . . ?
N1 C2 H2B 109.5 . . ?
H2A C2 H2B 109.5 . . ?
N1 C2 H2C 109.5 . . ?
H2A C2 H2C 109.5 . . ?
H2B C2 H2C 109.5 . . ?
N1 C3 C3 113.1(2) . 2_655 ?
N1 C3 H3A 109.0 . . ?
C3 C3 H3A 109.0 2_655 . ?
N1 C3 H3B 109.0 . . ?
C3 C3 H3B 109.0 2_655 . ?
H3A C3 H3B 107.8 . . ?
C4 N2 C5 107.7(2) . . ?
C4 N2 C6 111.0(2) . . ?
C5 N2 C6 108.28(19) . . ?
C4 N2 Li1 112.69(17) . . ?
C5 N2 Li1 116.82(17) . . ?
C6 N2 Li1 100.10(17) . . ?
N2 C4 H4A 109.5 . . ?
N2 C4 H4B 109.5 . . ?
H4A C4 H4B 109.5 . . ?
N2 C4 H4C 109.5 . . ?
H4A C4 H4C 109.5 . . ?
H4B C4 H4C 109.5 . . ?
N2 C5 H5A 109.5 . . ?
N2 C5 H5B 109.5 . . ?
H5A C5 H5B 109.5 . . ?
N2 C5 H5C 109.5 . . ?
H5A C5 H5C 109.5 . . ?
H5B C5 H5C 109.5 . . ?
N2 C6 C6 111.69(19) . 2_655 ?
N2 C6 H6A 109.3 . . ?
C6 C6 H6A 109.3 2_655 . ?
N2 C6 H6B 109.3 . . ?
C6 C6 H6B 109.3 2_655 . ?
H6A C6 H6B 107.9 . . ?
C8 C7 C11 123.9(2) . 7_656 ?
C8 C7 C7 118.0(3) . 7_656 ?
C11 C7 C7 118.0(3) 7_656 7_656 ?
C9 C8 C7 122.0(2) . . ?
C9 C8 H8 119.0 . . ?
C7 C8 H8 119.0 . . ?
C10 C9 C8 120.1(2) . . ?
C10 C9 H9 119.9 . . ?
C8 C9 H9 119.9 . . ?
C9 C10 C11 119.6(2) . . ?
C9 C10 H10 120.2 . . ?
C11 C10 H10 120.2 . . ?
C10 C11 C7 122.1(2) . 7_656 ?
C10 C11 H11 118.9 . . ?
C7 C11 H11 118.9 7_656 . ?

loop_
_geom_bond_atom_site_label_1
_geom_bond_atom_site_label_2
_geom_bond_distance
_geom_bond_site_symmetry_2
_geom_bond_publ_flag
Li1 N2 2.113(4) . ?
Li1 N1 2.125(4) . ?
N1 C1 1.445(4) . ?
N1 C2 1.465(3) . ?
N1 C3 1.491(4) . ?
C1 H1A 0.9600 . ?
C1 H1B 0.9600 . ?
C1 H1C 0.9600 . ?
C2 H2A 0.9600 . ?
C2 H2B 0.9600 . ?
C2 H2C 0.9600 . ?
C3 C3 1.495(6) 2_655 ?
C3 H3A 0.9700 . ?
C3 H3B 0.9700 . ?
N2 C4 1.452(4) . ?
N2 C5 1.468(3) . ?
N2 C6 1.497(4) . ?
C4 H4A 0.9600 . ?
C4 H4B 0.9600 . ?
C4 H4C 0.9600 . ?
C5 H5A 0.9600 . ?
C5 H5B 0.9600 . ?
C5 H5C 0.9600 . ?
C6 C6 1.501(5) 2_655 ?
C6 H6A 0.9700 . ?
C6 H6B 0.9700 . ?
C7 C8 1.413(3) . ?
C7 C11 1.414(3) 7_656 ?
C7 C7 1.446(4) 7_656 ?
C8 C9 1.394(3) . ?
C8 H8 0.9300 . ?
C9 C10 1.384(4) . ?
C9 H9 0.9300 . ?
C10 C11 1.397(4) . ?
C10 H10 0.9300 . ?
C11 H11 0.9300 . ?
